data_8104070
loop_
_publ_author_name
'Wang, X.'

_publ_section_title
;
 Crystal structures of oxoselenoantimonates(III) of sodium and rubidium
 Na6 (Sb12 O18) (Sb Se3)2 (Na1.86 Sb0.14) ((O H)2.28 (H2 O)4.02) and Rb6
 (Sb12 O18) (Sb Se3)2 ((O H)0.66 (H2 O)3.48)
;
_journal_name_full 'Zeitschrift fuer Kristallographie (149,1979-)'
_journal_page_first 693
_journal_page_last 694
_journal_volume 210
_journal_year 1995
_chemical_formula_sum 'H10.32 Na7.86 O24.3 Sb14.14 Se6'
_chemical_name_systematic
;
Na6 (Sb12 O18) (Sb Se3)2 (Na1.86 Sb0.14) ((O H)2.28 (H2 O)4.02)
;
_space_group_IT_number 176
_symmetry_space_group_name_Hall '-P 6c'
_symmetry_space_group_name_H-M 'P 63/m'
_cell_angle_alpha 90
_cell_angle_beta 90
_cell_angle_gamma 120
_cell_formula_units_Z 1
_cell_length_a 14.423
_cell_length_b 14.423
_cell_length_c 5.565
_cell_volume 1002.552
_citation_journal_id_ASTM ZEKRDZ
_cod_data_source_file Wang_ZEKRDZ_1995_1831.cif
_cod_data_source_block H10.32Na7.86O24.3Sb14.14Se6
_cod_database_code 8104070

loop_
_symmetry_equiv_pos_as_xyz
x,y,z
x-y,x,z+1/2
-y,x-y,z
-x,-y,z+1/2
-x+y,-x,z
y,-x+y,z+1/2
-x,-y,-z
-x+y,-x,-z-1/2
y,-x+y,-z
x,y,-z-1/2
x-y,x,-z
-y,x-y,-z-1/2

loop_
_atom_site_label
_atom_site_type_symbol
_atom_site_fract_x
_atom_site_fract_y
_atom_site_fract_z
_atom_site_occupancy
_atom_site_U_iso_or_equiv
Sb1 Sb+3 0.3333 0.6667 0.9124 0.5 0.0
Sb4 Sb+3 0 0 0.5 0.07 0.0
Na1 Na+1 0.1843 0.2931 0.75 1 0.0
O4 O-2 0.1254 0.112 0.25 0.55 0.0
O2 O-2 0.0568 0.3437 0.9979 1 0.0
Se1 Se-2 0.36067 0.52352 0.7843 0.5 0.0
O3 O-2 0.1285 0.1028 0.75 0.5 0.0
Sb2 Sb+3 0.15452 0.43562 0.25 1 0.0
Na2 Na+1 0 0 0.5 0.93 0.0
O1 O-2 0.2175 0.344 0.25 1 0.0
Sb3 Sb+3 0.37436 0.39644 0.25 1 0.0
